data_2008651
loop_
_publ_author_name
'Ping Liu'
'Ting-Bin Wen'
'Jian-Kai Cheng'

_publ_section_title
;
 1,2:3,4:5,6-Tri-<i>O</i>-isopropylidene-<small>D</small>-mannitol
;
_journal_issue 7
_journal_name_full 'Acta Crystallographica Section C'
_journal_page_first 1179
_journal_page_last 1181
_journal_paper_doi 10.1107/S0108270199002759
_journal_volume 55
_journal_year 1999
_chemical_formula_iupac 'C15 H26 O6'
_chemical_formula_moiety 'C15 H26 O6'
_chemical_formula_sum 'C15 H26 O6'
_chemical_formula_weight 302.37
_chemical_name_systematic 1,2:3,4:5,6-Tri-O-isopropylidene-D-manitol
_space_group_IT_number 4
_symmetry_cell_setting monoclinic
_symmetry_space_group_name_Hall 'P 2yb'
_symmetry_space_group_name_H-M 'P 1 21 1'
_cell_angle_alpha 90
_cell_angle_beta 102.680(10)
_cell_angle_gamma 90
_cell_formula_units_Z 2
_cell_length_a 9.6560(10)
_cell_length_b 5.5920(10)
_cell_length_c 15.7880(10)
_cell_measurement_reflns_used 25
_cell_measurement_temperature 293(2)
_cell_measurement_theta_max 13
_cell_measurement_theta_min 11
_cell_volume 831.70(18)
_computing_cell_refinement 'MSC/AFC Diffractometer Control Software'
_computing_data_collection
;MSC/AFC Diffractometer Control Software (Molecular Structure Corporation,
 1988)
;
_computing_data_reduction 'MolEN (Fair, 1990)'
_computing_molecular_graphics SHELXTL
_computing_publication_material SHELXTL
_computing_structure_refinement SHELXTL
_computing_structure_solution 'SHELXTL (Siemens, 1994)'
_diffrn_ambient_temperature 293(2)
_diffrn_measurement_device 'Rigaku AFC-5R'
_diffrn_measurement_method \w/2\q
_diffrn_radiation_monochromator graphite
_diffrn_radiation_source 'fine-focus sealed tube'
_diffrn_radiation_type MoK\a
_diffrn_radiation_wavelength 0.71073
_diffrn_reflns_av_R_equivalents 0.022
_diffrn_reflns_av_sigmaI/netI 0.014
_diffrn_reflns_limit_h_max 11
_diffrn_reflns_limit_h_min 0
_diffrn_reflns_limit_k_max 6
_diffrn_reflns_limit_k_min 0
_diffrn_reflns_limit_l_max 18
_diffrn_reflns_limit_l_min -19
_diffrn_reflns_number 1822
_diffrn_reflns_theta_max 26
_diffrn_reflns_theta_min 2.16
_diffrn_standards_decay_% 1.9
_diffrn_standards_interval_count 200
_diffrn_standards_number 3
_exptl_absorpt_coefficient_mu 0.092
_exptl_absorpt_correction_type none
_exptl_crystal_colour colourless
_exptl_crystal_density_diffrn 1.207
_exptl_crystal_density_meas ?
_exptl_crystal_density_method none
_exptl_crystal_description rod
_exptl_crystal_F_000 328
_exptl_crystal_size_max 0.30
_exptl_crystal_size_mid 0.30
_exptl_crystal_size_min 0.15
_refine_diff_density_max 0.16
_refine_diff_density_min -0.19
_refine_ls_abs_structure_details 'Flack (1983)'
_refine_ls_abs_structure_Flack -0.0(15)
_refine_ls_extinction_method none
_refine_ls_goodness_of_fit_all 1.058
_refine_ls_goodness_of_fit_obs 1.091
_refine_ls_hydrogen_treatment constr
_refine_ls_matrix_type full
_refine_ls_number_parameters 190
_refine_ls_number_reflns 1724
_refine_ls_number_restraints 1
_refine_ls_restrained_S_all 1.057
_refine_ls_restrained_S_obs 1.091
_refine_ls_R_factor_all 0.044
_refine_ls_R_factor_obs 0.040
_refine_ls_shift/esd_max <0.001
_refine_ls_shift/esd_mean 0.000
_refine_ls_structure_factor_coef Fsqd
_refine_ls_weighting_details 'w = 1/[\s^2^(Fo^2^)+(0.0544P)^2^+0.1538P] where P=(Fo^2^+2Fc^2^)/3'
_refine_ls_weighting_scheme calc
_refine_ls_wR_factor_all 0.099
_refine_ls_wR_factor_obs 0.098
_reflns_number_observed 1594
_reflns_number_total 1724
_reflns_observed_criterion I>2\s(I)
_cod_data_source_file bk1441.cif
_cod_data_source_block I
_cod_depositor_comments
;
The following automatic conversions were performed:
'_symmetry_cell_setting' value 'Monoclinic' changed to 'monoclinic'
according to '/home/saulius/struct/CIF-dictionaries/cif_core.dic'
dictionary named 'cif_core.dic' version 2.4.1 from 2010-06-29.

Automatic conversion script
Id: cif_fix_enum 1527 2010-12-29 10:47:43Z saulius 

The following automatic conversions were performed:

'_exptl_crystal_density_meas' value 'not measured' was changed to '?'
- the value is perceived as not measured.

Automatic conversion script
Id: cif_fix_values 3008 2015-01-20 13:52:24Z robertas 

The following automatic conversions were performed:

'_refine_ls_weighting_scheme' value 'calc w =
1/[\s^2^(Fo^2^)+(0.0544P)^2^+0.1538P] where P=(Fo^2^+2Fc^2^)/3' was
changed to 'calc'. New tag '_refine_ls_weighting_details' was
created. The value of the new tag was set to 'w =
1/[\s^2^(Fo^2^)+(0.0544P)^2^+0.1538P] where P=(Fo^2^+2Fc^2^)/3'.

Automatic conversion script
Id: cif_fix_values 3143 2015-03-26 13:38:13Z robertas 
;
_cod_original_cell_volume 831.70(10)
_cod_original_sg_symbol_H-M 'P 21'
_cod_database_code 2008651

loop_
_symmetry_equiv_pos_as_xyz
'x, y, z'
'-x, y+1/2, -z'

loop_
_atom_site_aniso_label
_atom_site_aniso_U_11
_atom_site_aniso_U_22
_atom_site_aniso_U_33
_atom_site_aniso_U_12
_atom_site_aniso_U_13
_atom_site_aniso_U_23
O1 0.0499(9) 0.0518(11) 0.0486(9) 0.0087(9) 0.0075(7) -0.0096(9)
O2 0.0511(9) 0.0466(10) 0.0578(10) 0.0060(9) 0.0132(8) -0.0089(9)
O3 0.0444(9) 0.0378(9) 0.0512(9) 0.0055(8) 0.0066(7) -0.0062(8)
O4 0.0482(9) 0.0354(9) 0.0686(10) 0.0008(8) 0.0213(8) -0.0078(8)
O5 0.0514(10) 0.0395(10) 0.0843(12) 0.0015(9) 0.0344(9) -0.0012(10)
O6 0.0552(11) 0.0458(12) 0.0897(14) 0.0106(10) 0.0276(10) 0.0009(11)
C11 0.0492(13) 0.0451(14) 0.0512(13) 0.0011(12) 0.0096(10) -0.0083(12)
C12 0.0480(12) 0.0371(12) 0.0449(11) -0.0035(11) 0.0131(9) 0.0013(11)
C13 0.0467(12) 0.058(2) 0.0444(11) -0.0038(13) 0.0172(10) -0.0013(12)
C14 0.082(2) 0.116(3) 0.0476(14) 0.020(2) 0.0053(13) -0.011(2)
C15 0.060(2) 0.053(2) 0.172(4) -0.006(2) 0.023(2) 0.003(3)
C21 0.0445(12) 0.0438(14) 0.0593(14) 0.0002(12) 0.0107(10) -0.0125(12)
C22 0.0422(11) 0.0326(12) 0.0415(10) 0.0002(10) 0.0125(9) -0.0008(10)
C23 0.0413(11) 0.0355(12) 0.0424(11) 0.0033(10) 0.0105(9) 0.0003(10)
C24 0.056(2) 0.051(2) 0.103(2) -0.0094(14) 0.0300(15) -0.007(2)
C25 0.078(2) 0.097(3) 0.060(2) 0.009(2) -0.0011(14) -0.027(2)
C31 0.0452(13) 0.0481(14) 0.066(2) 0.0053(12) 0.0196(11) 0.0017(13)
C32 0.0471(12) 0.0463(14) 0.0449(12) 0.0044(12) 0.0172(10) 0.0036(11)
C33 0.062(2) 0.052(2) 0.068(2) -0.0008(14) 0.0314(13) -0.0112(14)
C34 0.081(2) 0.103(3) 0.079(2) -0.002(2) 0.005(2) -0.007(2)
C35 0.065(2) 0.064(2) 0.090(2) 0.002(2) 0.044(2) 0.006(2)

loop_
_atom_site_label
_atom_site_fract_x
_atom_site_fract_y
_atom_site_fract_z
_atom_site_U_iso_or_equiv
_atom_site_thermal_displace_type
_atom_site_calc_flag
_atom_site_refinement_flags
_atom_site_occupancy
_atom_site_disorder_group
_atom_site_type_symbol
O1 -0.2383(2) -0.0130(3) 0.09740(10) 0.0506(5) Uani d . 1 . O
O2 -0.0961(2) -0.3206(4) 0.07592(11) 0.0516(4) Uani d . 1 . O
O3 0.0527(2) 0.0310(3) 0.29045(10) 0.0451(4) Uani d . 1 . O
O4 -0.0791(2) 0.3548(3) 0.31086(11) 0.0494(4) Uani d . 1 . O
O5 -0.3302(2) -0.1286(3) 0.32506(13) 0.0554(5) Uani d . 1 . O
O6 -0.4634(2) 0.1969(4) 0.33824(15) 0.0618(5) Uani d . 1 . O
C11 -0.2336(3) -0.2204(5) 0.0461(2) 0.0487(6) Uani d . 1 . C
C12 -0.0981(2) 0.0410(5) 0.14427(14) 0.0429(5) Uani d . 1 . C
H12A -0.0752 0.2086 0.13541 0.051 Uiso calc R 1 . H
C13 -0.0053(2) -0.1231(5) 0.1043(2) 0.0486(6) Uani d . 1 . C
H13A 0.0239 -0.0465 0.0559 0.058 Uiso calc R 1 . H
H13B 0.0784 -0.1720 0.1468 0.058 Uiso calc R 1 . H
C14 -0.2559(4) -0.1430(9) -0.0483(2) 0.0832(12) Uani d . 1 . C
H14A -0.2531 -0.2807 -0.0842 0.125 Uiso calc R 1 . H
H14B -0.1822 -0.0336 -0.0545 0.125 Uiso calc R 1 . H
H14C -0.3465 -0.0658 -0.0658 0.125 Uiso calc R 1 . H
C15 -0.3412(3) -0.3970(7) 0.0628(3) 0.0955(13) Uani d . 1 . C
H15A -0.3385 -0.5376 0.0283 0.143 Uiso calc R 1 . H
H15B -0.4341 -0.3269 0.0477 0.143 Uiso calc R 1 . H
H15C -0.3200 -0.4396 0.1232 0.143 Uiso calc R 1 . H
C21 0.0626(3) 0.2655(5) 0.3264(2) 0.0493(6) Uani d . 1 . C
C22 -0.0881(2) -0.0082(4) 0.24089(13) 0.0383(5) Uani d . 1 . C
H22A -0.1176 -0.1729 0.24896 0.046 Uiso calc R 1 . H
C23 -0.1765(2) 0.1654(5) 0.28070(14) 0.0395(5) Uani d . 1 . C
H23A -0.2549 0.2259 0.23543 0.047 Uiso calc R 1 . H
C24 0.1483(3) 0.4252(6) 0.2802(2) 0.0678(8) Uani d . 1 . C
H24A 0.1540 0.5825 0.3051 0.102 Uiso calc R 1 . H
H24B 0.1031 0.4339 0.2198 0.102 Uiso calc R 1 . H
H24C 0.2421 0.3607 0.2865 0.102 Uiso calc R 1 . H
C25 0.1257(3) 0.2487(8) 0.4224(2) 0.0810(11) Uani d . 1 . C
H25A 0.1329 0.4059 0.4474 0.122 Uiso calc R 1 . H
H25B 0.2184 0.1782 0.4315 0.122 Uiso calc R 1 . H
H25C 0.0659 0.1512 0.4494 0.122 Uiso calc R 1 . H
C31 -0.4721(3) -0.0527(6) 0.3227(2) 0.0520(6) Uani d . 1 . C
C32 -0.2351(2) 0.0636(5) 0.35503(15) 0.0450(6) Uani d . 1 . C
H32A -0.1573 0.0086 0.40179 0.054 Uiso calc R 1 . H
C33 -0.3259(3) 0.2424(6) 0.3897(2) 0.0583(7) Uani d . 1 . C
H33A -0.3227 0.2152 0.4508 0.070 Uiso calc R 1 . H
H33B -0.2960 0.4050 0.3819 0.070 Uiso calc R 1 . H
C34 -0.5627(4) -0.0982(9) 0.2351(2) 0.0897(12) Uani d . 1 . C
H34A -0.5688 -0.2672 0.2244 0.134 Uiso calc R 1 . H
H34B -0.5217 -0.0215 0.1920 0.134 Uiso calc R 1 . H
H34C -0.6560 -0.0351 0.2324 0.134 Uiso calc R 1 . H
C35 -0.5250(3) -0.1798(7) 0.3943(2) 0.0689(8) Uani d . 1 . C
H35A -0.5303 -0.3486 0.3828 0.103 Uiso calc R 1 . H
H35B -0.6175 -0.1208 0.3964 0.103 Uiso calc R 1 . H
H35C -0.4607 -0.1507 0.4489 0.103 Uiso calc R 1 . H

loop_
_atom_type_symbol
_atom_type_description
_atom_type_scat_dispersion_real
_atom_type_scat_dispersion_imag
_atom_type_scat_source
C C 0.0033 0.0016 'International Tables Vol C Tables 4.2.6.8 and 6.1.1.4'
H H 0.0000 0.0000 'International Tables Vol C Tables 4.2.6.8 and 6.1.1.4'
O O 0.0106 0.0060 'International Tables Vol C Tables 4.2.6.8 and 6.1.1.4'

loop_
_geom_angle_atom_site_label_1
_geom_angle_atom_site_label_2
_geom_angle_atom_site_label_3
_geom_angle
_geom_angle_publ_flag
C11 O1 C12 108.9(2) y
C13 O2 C11 105.3(2) y
C21 O3 C22 109.4(2) y
C21 O4 C23 109.5(2) y
C32 O5 C31 109.2(2) y
C31 O6 C33 106.7(2) y
O1 C11 O2 106.1(2) y
O1 C11 C15 109.1(2) ?
O2 C11 C15 108.4(2) ?
O1 C11 C14 108.1(3) ?
O2 C11 C14 110.9(2) ?
C15 C11 C14 113.9(3) ?
O1 C12 C13 103.7(2) y
O1 C12 C22 108.9(2) y
C13 C12 C22 113.1(2) ?
O2 C13 C12 102.8(2) y
O3 C21 O4 106.0(2) ?
O3 C21 C25 108.7(3) ?
O4 C21 C25 110.8(2) ?
O3 C21 C24 110.4(2) ?
O4 C21 C24 108.5(2) ?
C25 C21 C24 112.3(3) ?
O3 C22 C23 103.3(2) ?
O3 C22 C12 111.2(2) ?
C23 C22 C12 112.3(2) ?
O4 C23 C22 102.9(2) ?
O4 C23 C32 110.5(2) ?
C22 C23 C32 114.8(2) ?
O6 C31 O5 105.6(2) ?
O6 C31 C34 109.3(3) ?
O5 C31 C34 109.8(3) ?
O6 C31 C35 110.5(3) ?
O5 C31 C35 108.7(2) ?
C34 C31 C35 112.8(3) ?
O5 C32 C33 103.7(2) ?
O5 C32 C23 110.3(2) y
C33 C32 C23 112.1(2) ?
O6 C33 C32 102.6(2) ?

loop_
_geom_bond_atom_site_label_1
_geom_bond_atom_site_label_2
_geom_bond_site_symmetry_2
_geom_bond_distance
_geom_bond_publ_flag
O1 C11 . 1.421(3) y
O1 C12 . 1.425(3) y
O2 C13 . 1.420(3) ?
O2 C11 . 1.422(3) ?
O3 C21 . 1.424(3) y
O3 C22 . 1.429(3) y
O4 C21 . 1.426(3) ?
O4 C23 . 1.427(3) ?
O5 C32 . 1.425(3) ?
O5 C31 . 1.426(3) ?
O6 C31 . 1.417(4) y
O6 C33 . 1.419(3) y
C11 C15 . 1.499(4) ?
C11 C14 . 1.521(4) ?
C12 C13 . 1.514(3) y
C12 C22 . 1.532(3) y
C21 C25 . 1.507(4) ?
C21 C24 . 1.509(4) ?
C22 C23 . 1.517(3) y
C23 C32 . 1.521(3) y
C31 C34 . 1.487(4) ?
C31 C35 . 1.515(4) ?
C32 C33 . 1.509(4) y

loop_
_cod_related_entry_id
_cod_related_entry_database
_cod_related_entry_code
1 ChemSpider 9121808
